data_1000400
loop_
_publ_author_name
'Hemon-Ribaud, A'
'Crosnier-Lopez, M P'
'Fourquet, J L'
'Courbion, G'

_publ_section_title
;
On new fluorides with the jarlite-type structure: crystal structures of
Na2 Sr7 Al6 F34, Na2 Sr6 Zn Fe6 F34 and Ba7 Ga6 (F, OH)32 . 2H2O
;
_journal_coden_ASTM JFLCAR
_journal_name_full 'Journal of Fluorine Chemistry'
_journal_page_first 155
_journal_page_last 163
_journal_paper_doi 10.1016/0022-1139(93)03035-K
_journal_volume 68
_journal_year 1994
_chemical_formula_structural '(Sr6.04 Na0.96) (Na Zn Fe6 F34)'
_chemical_formula_sum 'F34 Fe6 Na1.96 Sr6.04 Zn'
_chemical_name_systematic
;
Strontium sodium zinc iron fluoride (6/2/1/6/34)
;
_space_group_IT_number 15
_symmetry_cell_setting monoclinic
_symmetry_Int_Tables_number 15
_symmetry_space_group_name_Hall '-C 2yc'
_symmetry_space_group_name_H-M 'C 1 2/c 1'
_cell_angle_alpha 90
_cell_angle_beta 101.72(1)
_cell_angle_gamma 90
_cell_formula_units_Z 4
_cell_length_a 16.16699(300)
_cell_length_b 11.013(1)
_cell_length_c 15.090(2)
_cell_volume 2630.7
_refine_ls_R_factor_all 0.067
_cod_database_code 1000400

loop_
_symmetry_equiv_pos_as_xyz
x,y,z
-x,y,1/2-z
-x,-y,-z
x,-y,1/2+z
1/2+x,1/2+y,z
1/2-x,1/2+y,1/2-z
1/2-x,1/2-y,-z
1/2+x,1/2-y,1/2+z

loop_
_atom_site_aniso_label
_atom_site_aniso_U_11
_atom_site_aniso_U_12
_atom_site_aniso_U_13
_atom_site_aniso_U_22
_atom_site_aniso_U_23
_atom_site_aniso_U_33
Sr1 0.0103(6) 0.0012(7) -0.0013(5) 0.0127(6) -0.0009(7) 0.0184(7)
Sr2 0.0159(7) 0.0003(6) 0.0035(5) 0.0094(6) 0.0023(6) 0.0228(7)
Na1 0.0159(7) 0.0003(6) 0.0035(5) 0.0094(6) 0.0023(6) 0.0228(7)
Sr3 0.0131(8) 0.0006(5) 0.0012(6) 0.0140(6) 0.0026(5) 0.0166(8)
Na2 0.0131(8) 0.0006(5) 0.0012(6) 0.0140(6) 0.0026(5) 0.0166(8)
Sr4 0.0139(8) 0.0001(5) 0.0014(6) 0.0153(7) 0.0012(5) 0.0147(8)
Na3 0.0139(8) 0.0001(5) 0.0014(6) 0.0153(7) 0.0012(5) 0.0147(8)
Fe1 0.0173(7) 0.0009(7) 0.0037(5) 0.0051(6) -0.0003(6) 0.0087(6)
Fe2 0.0114(8) 0.0004(5) 0.0016(7) 0.0039(6) 0.0001(5) 0.0097(8)
Fe3 0.0121(8) 0.0008(6) 0.0009(7) 0.0046(6) -0.0001(6) 0.0089(8)
Zn1 0.0237(10) 0. 0.0045(8) 0.0171(10) 0. 0.0211(10)
Na4 0.0202(35) -0.0001(41) -0.0004(27) 0.0249(38) -0.002(4) 0.0171(33)
F1 0.0233(47) -0.0007(28) 0.0051(37) 0.0068(29) -0.0056(27) 0.0147(39)
F2 0.0226(46) -0.0013(28) 0.0019(36) 0.0048(28) -0.0020(27) 0.0158(39)
F3 0.0211(44) 0.0025(35) -0.0036(36) 0.0235(42) 0.0162(36) 0.0232(46)
F4 0.0530(74) 0.0099(45) 0.0152(52) 0.0206(43) 0.0172(39) 0.0246(51)
F5 0.0167(41) -0.0015(35) 0.0042(34) 0.0260(42) -0.0003(36) 0.0171(40)
F6 0.0219(47) -0.0054(32) 0.0042(38) 0.0163(37) -0.0048(33) 0.0234(46)
F7 0.0185(39) 0.0008(27) 0.0005(33) 0.0059(28) 0.0071(27) 0.0219(42)
F8 0.0224(44) 0.0003(30) 0.0043(37) 0.0100(32) 0.0117(31) 0.0270(46)
F9 0.0261(49) -0.0094(38) 0.0089(42) 0.0259(46) 0.0139(41) 0.0348(54)
F10 0.0281(49) -0.0061(33) 0.0069(40) 0.0151(37) 0.0066(34) 0.0285(48)
F11 0.0142(40) -0.0001(31) 0.0046(37) 0.0175(37) 0.0014(34) 0.0307(50)
F12 0.0146(43) 0.0039(35) 0.0022(40) 0.0262(45) 0.0044(41) 0.0350(56)
F13 0.0186(40) -0.0018(31) 0.0052(36) 0.0186(38) -0.0196(36) 0.0312(48)
F14 0.0282(47) 0.0071(32) 0.0011(37) 0.0119(33) -0.0082(31) 0.0234(43)
F15 0.0200(34) 0.0027(33) -0.0018(26) 0.0149(33) 0.0007(32) 0.0151(31)
F16 0.0467(60) 0.0076(50) -0.0045(37) 0.0306(51) 0.0030(43) 0.0175(38)
F17 0.0207(34) -0.0053(36) -0.0025(24) 0.0141(30) 0.0017(33) 0.0121(28)

loop_
_atom_site_label
_atom_site_type_symbol
_atom_site_symmetry_multiplicity
_atom_site_Wyckoff_symbol
_atom_site_fract_x
_atom_site_fract_y
_atom_site_fract_z
_atom_site_occupancy
_atom_site_attached_hydrogens
_atom_site_calc_flag
Sr1 Sr2+ 4 a 0. 0. 0. 1. 0 d
Sr2 Sr2+ 8 f 0.2578(1) -0.0050(1) 0.0503(1) 0.78(1) 0 d
Na1 Na1+ 8 f 0.2578(1) -0.0050(1) 0.0503(1) 0.22(1) 0 d
Sr3 Sr2+ 8 f 0.1516(1) 0.3120(1) 0.1517(1) 0.88(1) 0 d
Na2 Na1+ 8 f 0.1516(1) 0.3120(1) 0.1517(1) 0.12(1) 0 d
Sr4 Sr2+ 8 f 0.1500(1) 0.2969(1) 0.6505(1) 0.86(1) 0 d
Na3 Na1+ 8 f 0.1500(1) 0.2969(1) 0.6505(1) 0.14(1) 0 d
Fe1 Fe3+ 8 f 0.1661(1) 0.0047(2) 0.2661(1) 1. 0 d
Fe2 Fe3+ 8 f 0.1042(1) 0.2433(2) 0.4037(1) 1. 0 d
Fe3 Fe3+ 8 f 0.1099(1) 0.2509(2) 0.8966(1) 1. 0 d
Zn1 Zn2+ 4 e 0. 0.4935(3) 0.25 1. 0 d
Na4 Na1+ 4 b 0. 0.5 0. 1. 0 d
F1 F1- 8 f 0.3843(6) 0.1283(7) 0.0110(6) 1. 0 d
F2 F1- 8 f 0.3841(6) 0.1227(7) 0.5123(6) 1. 0 d
F3 F1- 8 f 0.4167(6) 0.1474(9) 0.7001(7) 1. 0 d
F4 F1- 8 f 0.4089(8) 0.1185(9) 0.1937(7) 1. 0 d
F5 F1- 8 f 0.2789(6) 0.2432(9) 0.5912(7) 1. 0 d
F6 F1- 8 f 0.2719(6) 0.2217(8) 0.0947(7) 1. 0 d
F7 F1- 8 f 0.1276(6) 0.1360(7) 0.5093(6) 1. 0 d
F8 F1- 8 f 0.1290(6) 0.1174(7) 0.9799(7) 1. 0 d
F9 F1- 8 f 0.2407(7) 0.0955(9) 0.7127(7) 1. 0 d
F10 F1- 8 f 0.2234(6) 0.1485(8) 0.2418(7) 1. 0 d
F11 F1- 8 f 0.0112(6) 0.2285(8) 0.0935(7) 1. 0 d
F12 F1- 8 f 0.0056(6) 0.2252(9) 0.6098(8) 1. 0 d
F13 F1- 8 f 0.0945(6) 0.0972(8) 0.3284(7) 1. 0 d
F14 F1- 8 f 0.1140(6) 0.1470(7) 0.7906(6) 1. 0 d
F15 F1- 8 f 0.2527(5) -0.0067(8) 0.3769(5) 1. 0 d
F16 F1- 8 f 0.0972(7) 0.0151(11) 0.1504(6) 1. 0 d
F17 F1- 8 f 0.4380(5) 0.0002(8) 0.3526(5) 1. 0 d

loop_
_atom_type_symbol
_atom_type_oxidation_number
Sr2+ 2.000
Na1+ 1.000
Fe3+ 3.000
Zn2+ 2.000
F1- -1.000
